data_7054312
loop_
_publ_author_name
'Karmakar, Anirban'
'Hazra, Susanta'
'Guedes da Silva, M. F\'atima C.'
'Pombeiro, Armando J. L.'

_publ_section_title
;
 Synthesis, structure and catalytic applications of amidoterephthalate
 copper complexes in the diastereoselective Henry reaction in aqueous
 medium
;
_journal_issue 10
_journal_name_full 'New J. Chem.'
_journal_page_first 4837
_journal_paper_doi 10.1039/C4NJ00878B
_journal_volume 38
_journal_year 2014
_chemical_formula_sum 'C11 H17 Cu N O9'
_chemical_formula_weight 370.79
_chemical_name_systematic
;
 ?
;
_space_group_crystal_system triclinic
_space_group_IT_number 2
_space_group_name_Hall '-P 1'
_space_group_name_H-M_alt 'P -1'
_symmetry_space_group_name_Hall '-P 1'
_symmetry_space_group_name_H-M 'P -1'
_atom_sites_solution_hydrogens mixed
_audit_creation_method SHELXL-2014
_cell_angle_alpha 78.225(2)
_cell_angle_beta 84.542(3)
_cell_angle_gamma 83.261(2)
_cell_formula_units_Z 2
_cell_length_a 7.4875(3)
_cell_length_b 9.4303(3)
_cell_length_c 10.4406(4)
_cell_measurement_reflns_used 2492
_cell_measurement_temperature 150(2)
_cell_measurement_theta_max 25.33
_cell_measurement_theta_min 2.68
_cell_volume 714.78(5)
_computing_publication_material 'WinGX publication routines (Farrugia, 1999)'
_computing_structure_refinement 'SHELXL-2014 (Sheldrick, 2014)'
_computing_structure_solution 'SIR97 (Giacovazzo et al, 1997)'
_diffrn_ambient_temperature 150(2)
_diffrn_measured_fraction_theta_full 0.991
_diffrn_measured_fraction_theta_max 0.983
_diffrn_measurement_device_type 'Bruker APEX-II CCD'
_diffrn_measurement_method '\f and \w scans'
_diffrn_radiation_source 'fine-focus sealed tube'
_diffrn_radiation_type MoK\a
_diffrn_radiation_wavelength 0.71073
_diffrn_reflns_av_R_equivalents 0.0390
_diffrn_reflns_av_unetI/netI 0.0588
_diffrn_reflns_Laue_measured_fraction_full 0.991
_diffrn_reflns_Laue_measured_fraction_max 0.983
_diffrn_reflns_limit_h_max 9
_diffrn_reflns_limit_h_min -7
_diffrn_reflns_limit_k_max 11
_diffrn_reflns_limit_k_min -11
_diffrn_reflns_limit_l_max 12
_diffrn_reflns_limit_l_min -12
_diffrn_reflns_number 5462
_diffrn_reflns_point_group_measured_fraction_full 0.991
_diffrn_reflns_point_group_measured_fraction_max 0.983
_diffrn_reflns_theta_full 25.242
_diffrn_reflns_theta_max 25.385
_diffrn_reflns_theta_min 1.998
_exptl_absorpt_coefficient_mu 1.575
_exptl_absorpt_correction_T_max 0.7
_exptl_absorpt_correction_T_min 0.5
_exptl_absorpt_correction_type multi-scan
_exptl_absorpt_process_details SADABS
_exptl_crystal_colour Blue
_exptl_crystal_density_diffrn 1.723
_exptl_crystal_description plate
_exptl_crystal_F_000 382
_exptl_crystal_size_max 0.350
_exptl_crystal_size_mid 0.280
_exptl_crystal_size_min 0.220
_refine_diff_density_max 0.638
_refine_diff_density_min -0.566
_refine_diff_density_rms 0.109
_refine_ls_extinction_method none
_refine_ls_goodness_of_fit_ref 1.059
_refine_ls_hydrogen_treatment mixed
_refine_ls_matrix_type full
_refine_ls_number_parameters 224
_refine_ls_number_reflns 2594
_refine_ls_number_restraints 8
_refine_ls_restrained_S_all 1.065
_refine_ls_R_factor_all 0.0553
_refine_ls_R_factor_gt 0.0439
_refine_ls_shift/su_max 0.000
_refine_ls_shift/su_mean 0.000
_refine_ls_structure_factor_coef Fsqd
_refine_ls_weighting_details 'w=1/[\s^2^(Fo^2^)+(0.0517P)^2^+0.7946P] where P=(Fo^2^+2Fc^2^)/3'
_refine_ls_weighting_scheme calc
_refine_ls_wR_factor_gt 0.1047
_refine_ls_wR_factor_ref 0.1114
_reflns_Friedel_coverage 0.000
_reflns_number_gt 2181
_reflns_number_total 2594
_reflns_threshold_expression 'I > 2\s(I)'
_cod_data_source_file c4nj00878b2.cif
_cod_data_source_block 1
_cod_depositor_comments 'Adding full bibliography for 7054309--7054312.cif.'
_cod_database_code 7054312
_shelx_space_group_comment
;
The symmetry employed for this shelxl refinement is uniquely defined
by the following loop, which should always be used as a source of
symmetry information in preference to the above space-group names.
They are only intended as comments.
;
_shelx_estimated_absorpt_t_min 0.609
_shelx_estimated_absorpt_t_max 0.723
_shelxl_version_number 2014-1

loop_
_space_group_symop_operation_xyz
'x, y, z'
'-x, -y, -z'

loop_
_atom_site_label
_atom_site_type_symbol
_atom_site_fract_x
_atom_site_fract_y
_atom_site_fract_z
_atom_site_U_iso_or_equiv
_atom_site_adp_type
_atom_site_occupancy
_atom_site_site_symmetry_order
_atom_site_calc_flag
_atom_site_refinement_flags_posn
_atom_site_refinement_flags_adp
C1 C 0.7863(5) 1.0033(4) 0.7689(4) 0.0154(8) Uani 1 1 d . .
C2 C 0.8110(5) 1.0932(4) 0.6327(3) 0.0126(8) Uani 1 1 d . .
C3 C 0.8626(5) 1.2326(4) 0.6211(4) 0.0145(8) Uani 1 1 d . .
H3 H 0.8834 1.2644 0.6965 0.017 Uiso 1 1 calc R U
C4 C 0.8838(5) 1.3250(4) 0.5011(4) 0.0141(8) Uani 1 1 d . .
H4 H 0.9208 1.4168 0.4962 0.017 Uiso 1 1 calc R U
C5 C 0.8497(5) 1.2803(4) 0.3875(3) 0.0116(8) Uani 1 1 d . .
C6 C 0.8672(5) 1.3846(4) 0.2567(4) 0.0154(8) Uani 1 1 d . .
C7 C 0.7983(5) 1.1421(4) 0.3959(4) 0.0137(8) Uani 1 1 d . .
H7 H 0.7775 1.1119 0.3197 0.016 Uiso 1 1 calc R U
C8 C 0.7773(5) 1.0475(4) 0.5164(4) 0.0119(8) Uani 1 1 d . .
C9 C 0.6685(5) 0.8437(4) 0.4325(4) 0.0150(8) Uani 1 1 d . .
C10 C 0.6243(5) 0.6901(4) 0.4756(4) 0.0169(8) Uani 1 1 d . .
H10A H 0.7065 0.6302 0.4261 0.020 Uiso 1 1 calc R U
H10B H 0.5038 0.6854 0.4510 0.020 Uiso 1 1 calc R U
C11 C 0.6316(6) 0.6208(4) 0.6208(4) 0.0208(9) Uani 1 1 d . .
H11A H 0.7536 0.6118 0.6449 0.031 Uiso 1 1 calc R U
H11B H 0.5893 0.5261 0.6364 0.031 Uiso 1 1 calc R U
H11C H 0.5564 0.6810 0.6725 0.031 Uiso 1 1 calc R U
Cu1 Cu 0.67523(6) 0.77921(5) 0.96227(4) 0.01321(17) Uani 1 1 d . .
H12A H 0.424(6) 0.919(4) 0.829(3) 0.020 Uiso 1 1 d D U
H13A H 0.823(4) 0.522(5) 0.870(3) 0.020 Uiso 1 1 d D U
H14A H 1.007(4) 0.740(5) 0.962(3) 0.020 Uiso 1 1 d D U
H15A H 0.468(4) 0.638(4) 1.129(4) 0.020 Uiso 1 1 d D U
H12B H 0.353(5) 0.874(4) 0.977(3) 0.020 Uiso 1 1 d D U
H13B H 0.769(5) 0.481(4) 0.993(3) 0.020 Uiso 1 1 d D U
H14B H 0.941(5) 0.681(3) 1.100(3) 0.020 Uiso 1 1 d D U
H15B H 0.661(4) 0.625(4) 1.179(4) 0.020 Uiso 1 1 d D U
N1 N 0.7230(4) 0.9083(3) 0.5256(3) 0.0158(7) Uani 1 1 d . .
H1 H 0.7243 0.8547 0.6028 0.019 Uiso 1 1 calc R U
O1 O 0.7697(3) 0.8683(3) 0.7816(2) 0.0135(6) Uani 1 1 d . .
O2 O 0.7815(4) 1.0652(3) 0.8638(3) 0.0252(7) Uani 1 1 d . .
O3 O 0.9456(4) 1.4953(3) 0.2507(3) 0.0209(6) Uani 1 1 d . .
O4 O 0.7988(4) 1.3534(3) 0.1606(2) 0.0212(6) Uani 1 1 d . .
O5 O 0.6550(4) 0.9052(3) 0.3166(3) 0.0266(7) Uani 1 1 d . .
O12 O 0.4276(4) 0.8481(4) 0.9053(3) 0.0339(8) Uani 1 1 d D .
O13 O 0.7277(4) 0.5338(3) 0.9220(3) 0.0208(6) Uani 1 1 d D .
O14 O 0.9200(5) 0.7601(4) 1.0311(3) 0.0363(8) Uani 1 1 d D .
O15 O 0.5652(5) 0.6894(4) 1.1413(3) 0.0449(9) Uani 1 1 d D .

loop_
_atom_site_aniso_label
_atom_site_aniso_U_11
_atom_site_aniso_U_22
_atom_site_aniso_U_33
_atom_site_aniso_U_23
_atom_site_aniso_U_13
_atom_site_aniso_U_12
C1 0.0121(19) 0.018(2) 0.0137(19) -0.0015(16) 0.0046(15) 0.0002(15)
C2 0.0108(18) 0.0139(19) 0.0100(18) 0.0031(15) 0.0017(15) 0.0007(14)
C3 0.0142(19) 0.0162(19) 0.0133(18) -0.0028(15) -0.0034(15) -0.0006(15)
C4 0.0139(19) 0.0118(18) 0.0160(19) 0.0009(15) -0.0001(15) -0.0055(14)
C5 0.0088(18) 0.0127(18) 0.0105(17) 0.0030(15) -0.0009(14) 0.0011(14)
C6 0.0124(19) 0.017(2) 0.0149(19) -0.0007(16) 0.0002(15) 0.0015(15)
C7 0.0141(19) 0.0152(19) 0.0116(18) -0.0029(15) 0.0021(15) -0.0022(15)
C8 0.0115(19) 0.0091(18) 0.0140(18) -0.0007(14) 0.0020(15) -0.0022(14)
C9 0.013(2) 0.017(2) 0.0145(19) -0.0047(16) -0.0015(15) -0.0003(15)
C10 0.019(2) 0.0138(19) 0.018(2) -0.0028(16) -0.0018(16) -0.0017(15)
C11 0.028(2) 0.015(2) 0.019(2) -0.0010(17) -0.0014(18) -0.0039(17)
Cu1 0.0166(3) 0.0127(3) 0.0079(2) 0.00310(17) 0.00051(17) -0.00174(17)
N1 0.0214(18) 0.0145(17) 0.0103(15) 0.0024(13) -0.0015(13) -0.0054(13)
O1 0.0170(14) 0.0119(13) 0.0095(12) 0.0031(10) 0.0006(10) -0.0030(10)
O2 0.0440(19) 0.0178(15) 0.0128(14) -0.0021(12) 0.0024(13) -0.0047(13)
O3 0.0302(16) 0.0141(14) 0.0172(14) 0.0043(11) -0.0020(12) -0.0100(12)
O4 0.0233(15) 0.0274(16) 0.0115(13) 0.0048(12) -0.0054(12) -0.0082(12)
O5 0.0432(19) 0.0203(15) 0.0168(15) 0.0012(12) -0.0077(14) -0.0087(13)
O12 0.0346(19) 0.038(2) 0.0241(17) 0.0027(14) 0.0028(15) -0.0038(15)
O13 0.0249(16) 0.0231(16) 0.0104(14) 0.0031(12) 0.0011(12) 0.0011(12)
O14 0.038(2) 0.037(2) 0.0300(19) 0.0036(15) -0.0058(15) -0.0010(16)
O15 0.045(2) 0.050(2) 0.032(2) 0.0087(17) -0.0002(17) -0.0039(18)

loop_
_atom_type_symbol
_atom_type_description
_atom_type_scat_dispersion_real
_atom_type_scat_dispersion_imag
_atom_type_scat_source
C C 0.0033 0.0016 'International Tables Vol C Tables 4.2.6.8 and 6.1.1.4'
H H 0.0000 0.0000 'International Tables Vol C Tables 4.2.6.8 and 6.1.1.4'
N N 0.0061 0.0033 'International Tables Vol C Tables 4.2.6.8 and 6.1.1.4'
O O 0.0106 0.0060 'International Tables Vol C Tables 4.2.6.8 and 6.1.1.4'
Cu Cu 0.3201 1.2651 'International Tables Vol C Tables 4.2.6.8 and 6.1.1.4'

loop_
_geom_angle_atom_site_label_1
_geom_angle_atom_site_label_2
_geom_angle_atom_site_label_3
_geom_angle
O2 C1 O1 123.0(3)
O2 C1 C2 118.3(3)
O1 C1 C2 118.7(3)
C3 C2 C8 118.1(3)
C3 C2 C1 117.5(3)
C8 C2 C1 124.3(3)
C4 C3 C2 122.0(3)
C4 C3 H3 119.0
C2 C3 H3 119.0
C3 C4 C5 119.8(3)
C3 C4 H4 120.1
C5 C4 H4 120.1
C7 C5 C4 119.5(3)
C7 C5 C6 121.2(3)
C4 C5 C6 119.3(3)
O3 C6 O4 124.4(3)
O3 C6 C5 118.3(3)
O4 C6 C5 117.4(3)
C5 C7 C8 121.3(3)
C5 C7 H7 119.4
C8 C7 H7 119.4
C7 C8 N1 121.5(3)
C7 C8 C2 119.3(3)
N1 C8 C2 119.2(3)
O5 C9 N1 123.6(4)
O5 C9 C10 119.6(3)
N1 C9 C10 116.8(3)
C9 C10 C11 118.1(3)
C9 C10 H10A 107.8
C11 C10 H10A 107.8
C9 C10 H10B 107.8
C11 C10 H10B 107.8
H10A C10 H10B 107.1
C10 C11 H11A 109.5
C10 C11 H11B 109.5
H11A C11 H11B 109.5
C10 C11 H11C 109.5
H11A C11 H11C 109.5
H11B C11 H11C 109.5
O12 Cu1 O1 87.57(12)
O12 Cu1 O14 165.46(14)
O1 Cu1 O14 91.89(12)
O12 Cu1 O15 89.24(14)
O1 Cu1 O15 176.66(13)
O14 Cu1 O15 91.45(15)
O12 Cu1 O13 104.05(12)
O1 Cu1 O13 93.65(10)
O14 Cu1 O13 90.48(12)
O15 Cu1 O13 86.16(13)
C9 N1 C8 130.7(3)
C9 N1 H1 114.6
C8 N1 H1 114.6
C1 O1 Cu1 112.7(2)
Cu1 O12 H12A 114(3)
Cu1 O12 H12B 109(2)
H12A O12 H12B 114(4)
Cu1 O13 H13A 112(3)
Cu1 O13 H13B 106(3)
H13A O13 H13B 98(4)
Cu1 O14 H14A 107(2)
Cu1 O14 H14B 114(3)
H14A O14 H14B 104(4)
Cu1 O15 H15A 109(3)
Cu1 O15 H15B 103(3)
H15A O15 H15B 111(4)

loop_
_geom_bond_atom_site_label_1
_geom_bond_atom_site_label_2
_geom_bond_distance
C1 O2 1.244(5)
C1 O1 1.272(5)
C1 C2 1.506(5)
C2 C3 1.392(5)
C2 C8 1.422(5)
C3 C4 1.379(5)
C3 H3 0.9300
C4 C5 1.392(5)
C4 H4 0.9300
C5 C7 1.385(5)
C5 C6 1.515(5)
C6 O3 1.244(5)
C6 O4 1.270(5)
C7 C8 1.393(5)
C7 H7 0.9300
C8 N1 1.401(5)
C9 O5 1.238(4)
C9 N1 1.363(5)
C9 C10 1.493(5)
C10 C11 1.527(5)
C10 H10A 0.9700
C10 H10B 0.9700
C11 H11A 0.9600
C11 H11B 0.9600
C11 H11C 0.9600
Cu1 O12 1.996(3)
Cu1 O1 2.001(2)
Cu1 O14 2.007(3)
Cu1 O15 2.028(4)
Cu1 O13 2.417(3)
N1 H1 0.8600
O12 H12A 0.931(19)
O12 H12B 0.945(19)
O13 H13A 0.865(19)
O13 H13B 0.867(19)
O14 H14A 0.955(19)
O14 H14B 0.936(19)
O15 H15A 0.948(19)
O15 H15B 0.947(19)

loop_
_geom_hbond_atom_site_label_D
_geom_hbond_atom_site_label_H
_geom_hbond_atom_site_label_A
_geom_hbond_distance_DH
_geom_hbond_distance_HA
_geom_hbond_distance_DA
_geom_hbond_angle_DHA
_geom_hbond_site_symmetry_A
O15 H15A O13 0.948(19) 2.48(2) 3.406(5) 166(4) 2_667
C7 H7 O5 0.93 2.26 2.883(5) 124.2 .
N1 H1 O1 0.86 1.96 2.673(4) 139.4 .
O14 H14B O3 0.936(19) 2.10(2) 3.027(4) 171(4) 1_546
O14 H14A O4 0.955(19) 2.08(2) 3.021(5) 166(4) 2_776
O15 H15B O3 0.947(19) 2.43(2) 3.363(5) 169(4) 1_546
O12 H12A O5 0.931(19) 2.08(2) 2.982(4) 164(4) 2_676
O12 H12B O2 0.945(19) 2.01(2) 2.953(4) 174(4) 2_677
O13 H13B O4 0.867(19) 1.92(2) 2.773(4) 166(4) 1_546
O13 H13A O3 0.865(19) 2.05(2) 2.918(4) 177(4) 2_776

loop_
_geom_torsion_atom_site_label_1
_geom_torsion_atom_site_label_2
_geom_torsion_atom_site_label_3
_geom_torsion_atom_site_label_4
_geom_torsion
O2 C1 C2 C3 12.5(5)
O1 C1 C2 C3 -168.2(3)
O2 C1 C2 C8 -164.5(4)
O1 C1 C2 C8 14.8(5)
C8 C2 C3 C4 -0.9(5)
C1 C2 C3 C4 -178.1(3)
C2 C3 C4 C5 1.3(5)
C3 C4 C5 C7 -1.3(5)
C3 C4 C5 C6 177.9(3)
C7 C5 C6 O3 -166.6(3)
C4 C5 C6 O3 14.1(5)
C7 C5 C6 O4 14.1(5)
C4 C5 C6 O4 -165.2(3)
C4 C5 C7 C8 1.0(5)
C6 C5 C7 C8 -178.2(3)
C5 C7 C8 N1 179.1(3)
C5 C7 C8 C2 -0.7(5)
C3 C2 C8 C7 0.6(5)
C1 C2 C8 C7 177.6(3)
C3 C2 C8 N1 -179.2(3)
C1 C2 C8 N1 -2.2(5)
O5 C9 C10 C11 -176.4(3)
N1 C9 C10 C11 3.9(5)
O5 C9 N1 C8 -1.4(6)
C10 C9 N1 C8 178.3(3)
C7 C8 N1 C9 -6.0(6)
C2 C8 N1 C9 173.8(4)
O2 C1 O1 Cu1 14.3(4)
C2 C1 O1 Cu1 -165.0(2)
